data_4107401
loop_
_publ_author_name
'De-Liang Long'
'Carsten Streb'
'Yu-Fei Song'
'Scott Mitchell'
'Leroy Cronin'

_publ_section_title
;
 Unravelling the Complexities of Polyoxometalates in Solution Using Mass
 Spectrometry: Protonation versus Heteroatom Inclusion
;
_journal_name_full 'Journal of the American Chemical Society'
_journal_page_first 1830
_journal_page_last 1832
_journal_paper_doi 10.1021/ja075940z
_journal_volume 130
_journal_year 2008
_chemical_formula_moiety '6(C16 H36 N +), (H5 P W18 O62 6-), 3(C2 H3 N)'
_chemical_formula_sum 'C102 H230 N9 O62 P W18'
_chemical_formula_weight 5915.22
_chemical_name_systematic
;
 ?
;
_space_group_IT_number 14
_symmetry_cell_setting monoclinic
_symmetry_space_group_name_Hall '-P 2ybc'
_symmetry_space_group_name_H-M 'P 1 21/c 1'
_atom_sites_solution_hydrogens geom
_atom_sites_solution_primary direct
_atom_sites_solution_secondary difmap
_audit_creation_method SHELXL-97
_cell_angle_alpha 90.00
_cell_angle_beta 102.469(2)
_cell_angle_gamma 90.00
_cell_formula_units_Z 4
_cell_length_a 31.239(3)
_cell_length_b 15.9238(17)
_cell_length_c 33.430(4)
_cell_measurement_reflns_used 6971
_cell_measurement_temperature 100(2)
_cell_measurement_theta_max 25.9
_cell_measurement_theta_min 2.39
_cell_volume 16237(3)
_computing_cell_refinement Bruker
_computing_data_collection Bruker
_computing_data_reduction Bruker
_computing_molecular_graphics Diamond
_computing_publication_material Wingx
_computing_structure_refinement 'SHELXL-97 (Sheldrick, 1997)'
_computing_structure_solution 'SHELXS-97 (Sheldrick, 1997)'
_diffrn_ambient_temperature 100(2)
_diffrn_measured_fraction_theta_full 0.955
_diffrn_measured_fraction_theta_max 0.955
_diffrn_measurement_device_type 'Bruker Apex 2 CCD'
_diffrn_measurement_method '\w & \p scans'
_diffrn_radiation_monochromator graphite
_diffrn_radiation_source 'fine-focus sealed tube'
_diffrn_radiation_type MoK\a
_diffrn_radiation_wavelength 0.71073
_diffrn_reflns_av_R_equivalents 0.0524
_diffrn_reflns_av_sigmaI/netI 0.0579
_diffrn_reflns_limit_h_max 38
_diffrn_reflns_limit_h_min -38
_diffrn_reflns_limit_k_max 18
_diffrn_reflns_limit_k_min -19
_diffrn_reflns_limit_l_max 40
_diffrn_reflns_limit_l_min -40
_diffrn_reflns_number 102773
_diffrn_reflns_theta_full 25.94
_diffrn_reflns_theta_max 25.94
_diffrn_reflns_theta_min 1.25
_diffrn_standards_decay_% none
_exptl_absorpt_coefficient_mu 12.779
_exptl_absorpt_correction_T_max 0.5144
_exptl_absorpt_correction_T_min 0.1359
_exptl_absorpt_correction_type empirical
_exptl_absorpt_process_details SADABS
_exptl_crystal_colour colorless
_exptl_crystal_density_diffrn 2.420
_exptl_crystal_density_meas ?
_exptl_crystal_description block
_exptl_crystal_F_000 10992
_exptl_crystal_size_max 0.26
_exptl_crystal_size_mid 0.18
_exptl_crystal_size_min 0.06
_refine_diff_density_max 1.92
_refine_diff_density_min -2.38
_refine_diff_density_rms 0.25
_refine_ls_extinction_coef none
_refine_ls_extinction_method none
_refine_ls_goodness_of_fit_ref 1.053
_refine_ls_hydrogen_treatment riding
_refine_ls_matrix_type full
_refine_ls_number_parameters 1259
_refine_ls_number_reflns 30338
_refine_ls_number_restraints 26
_refine_ls_restrained_S_all 1.054
_refine_ls_R_factor_all 0.0735
_refine_ls_R_factor_gt 0.0444
_refine_ls_shift/su_max 0.004
_refine_ls_shift/su_mean 0.000
_refine_ls_structure_factor_coef Fsqd
_refine_ls_weighting_details 'calc w=1/[\s^2^(Fo^2^)+(0.0367P)^2^+237.1901P] where P=(Fo^2^+2Fc^2^)/3'
_refine_ls_weighting_scheme calc
_refine_ls_wR_factor_gt 0.0968
_refine_ls_wR_factor_ref 0.1106
_reflns_number_gt 22153
_reflns_number_total 30338
_reflns_threshold_expression >2sigma(I)
_cod_data_source_file ja075940z-file002.cif
_cod_data_source_block dl221
_cod_depositor_comments
;
The following automatic conversions were performed:

'_exptl_crystal_density_meas' value 'none' was changed to '?' - the
value is perceived as not measured.

Automatic conversion script
Id: cif_fix_values 3008 2015-01-20 13:52:24Z robertas 
;
_cod_database_code 4107401

loop_
_symmetry_equiv_pos_as_xyz
'x, y, z'
'-x, y+1/2, -z+1/2'
'-x, -y, -z'
'x, -y-1/2, z-1/2'

loop_
_atom_site_label
_atom_site_type_symbol
_atom_site_fract_x
_atom_site_fract_y
_atom_site_fract_z
_atom_site_U_iso_or_equiv
_atom_site_adp_type
_atom_site_occupancy
_atom_site_symmetry_multiplicity
_atom_site_calc_flag
_atom_site_refinement_flags
_atom_site_disorder_assembly
_atom_site_disorder_group
W1 W 0.144969(13) 0.99473(3) 0.160583(13) 0.02752(10) Uani 1 1 d . . .
W2 W 0.205943(14) 0.81540(3) 0.128554(13) 0.02713(10) Uani 1 1 d . . .
W3 W 0.232781(14) 1.13084(3) 0.289496(13) 0.02944(10) Uani 1 1 d . . .
W4 W 0.378301(13) 0.86956(3) 0.337271(13) 0.02709(10) Uani 1 1 d . . .
W5 W 0.191411(13) 1.18518(3) 0.177794(13) 0.02689(10) Uani 1 1 d . . .
W6 W 0.183926(13) 0.94256(3) 0.272924(13) 0.02749(10) Uani 1 1 d . . .
W7 W 0.243032(13) 0.76125(3) 0.240723(12) 0.02448(9) Uani 1 1 d . . .
W8 W 0.347989(13) 0.78199(3) 0.232161(13) 0.02475(9) Uani 1 1 d . . .
W9 W 0.311119(15) 0.84146(3) 0.121284(13) 0.03052(10) Uani 1 1 d . . .
W10 W 0.402894(13) 0.99028(3) 0.250053(14) 0.02742(10) Uani 1 1 d . . .
W11 W 0.273857(16) 1.01403(3) 0.047855(14) 0.03689(12) Uani 1 1 d . . .
W12 W 0.362977(14) 1.05133(3) 0.139161(14) 0.03152(11) Uani 1 1 d . . .
W13 W 0.169698(15) 0.99280(3) 0.056837(13) 0.03348(11) Uani 1 1 d . . .
W14 W 0.322115(15) 1.02984(3) 0.365189(13) 0.03243(11) Uani 1 1 d . . .
W15 W 0.274713(14) 0.84160(3) 0.347390(13) 0.02860(10) Uani 1 1 d . . .
W16 W 0.347604(14) 1.15612(3) 0.279695(15) 0.03231(11) Uani 1 1 d . . .
W17 W 0.306714(14) 1.21486(3) 0.168485(15) 0.03172(11) Uani 1 1 d . . .
W18 W 0.219891(15) 1.17955(3) 0.075464(14) 0.03462(11) Uani 1 1 d . . .
P1 P 0.25282(15) 1.0179(3) 0.14806(13) 0.0154(10) Uani 0.50 1 d P . .
P2 P 0.29325(15) 0.9596(3) 0.26194(14) 0.0164(10) Uani 0.50 1 d P . .
O1 O 0.1592(2) 0.9820(4) 0.2181(2) 0.0265(16) Uani 1 1 d . . .
O2 O 0.2993(2) 0.7140(4) 0.23738(19) 0.0248(16) Uani 1 1 d . . .
O3 O 0.2027(2) 1.1575(4) 0.2346(2) 0.0283(17) Uani 1 1 d . . .
O4 O 0.3256(2) 0.7956(4) 0.1751(2) 0.0281(17) Uani 1 1 d . . .
O5 O 0.2665(2) 0.7767(4) 0.29877(19) 0.0247(16) Uani 1 1 d . . .
O6 O 0.2286(2) 0.7733(4) 0.18305(19) 0.0265(17) Uani 1 1 d . . .
O7 O 0.2024(2) 0.8453(4) 0.2464(2) 0.0263(16) Uani 1 1 d . . .
O8 O 0.3197(2) 1.3190(4) 0.1682(2) 0.038(2) Uani 1 1 d . . .
O9 O 0.3998(2) 0.9460(4) 0.3034(2) 0.0280(17) Uani 1 1 d . . .
O10 O 0.1472(2) 1.0123(4) 0.1039(2) 0.0331(18) Uani 1 1 d . . .
O11 O 0.2529(2) 1.2157(4) 0.1851(2) 0.0293(17) Uani 1 1 d . . .
O12 O 0.3620(2) 0.8005(4) 0.2905(2) 0.0281(17) Uani 1 1 d . . .
O13 O 0.3865(2) 1.0359(4) 0.1974(2) 0.0331(18) Uani 1 1 d . . .
O14 O 0.3487(2) 0.9333(4) 0.1383(2) 0.0289(17) Uani 1 1 d . . .
O15 O 0.3273(2) 1.0211(4) 0.2464(2) 0.0319(18) Uani 1 1 d . . .
O16 O 0.2897(2) 0.8745(4) 0.2348(2) 0.0291(17) Uani 1 1 d . . .
O17 O 0.2565(2) 0.7794(4) 0.1110(2) 0.0328(18) Uani 1 1 d . . .
O18 O 0.1408(2) 1.1157(5) 0.1666(2) 0.0322(18) Uani 1 1 d . . .
O19 O 0.1713(2) 0.7329(4) 0.1124(2) 0.0355(19) Uani 1 1 d . . .
O20 O 0.2683(2) 1.0791(5) 0.3370(2) 0.0366(19) Uani 1 1 d . . .
O21 O 0.3997(2) 1.1008(4) 0.2730(2) 0.0304(18) Uani 1 1 d . . .
O22 O 0.2461(2) 1.0060(4) 0.2585(2) 0.0306(18) Uani 1 1 d . . .
O23 O 0.1700(2) 0.8894(4) 0.1541(2) 0.0269(17) Uani 1 1 d . . .
O24 O 0.3107(2) 0.9344(4) 0.3117(2) 0.0298(17) Uani 1 1 d . . .
O25 O 0.3813(2) 0.8843(4) 0.2302(2) 0.0296(17) Uani 1 1 d . . .
O26 O 0.1661(2) 1.2803(4) 0.1801(2) 0.0343(19) Uani 1 1 d . . .
O27 O 0.3226(2) 1.0553(5) 0.0884(2) 0.0344(18) Uani 1 1 d . . .
O28 O 0.2237(2) 0.9039(5) 0.3209(2) 0.0299(17) Uani 1 1 d . . .
O29 O 0.0908(2) 0.9706(5) 0.1534(2) 0.0350(19) Uani 1 1 d . . .
O30 O 0.3859(2) 0.7058(4) 0.2302(2) 0.0329(18) Uani 1 1 d . . .
O31 O 0.1885(2) 0.8865(4) 0.0820(2) 0.0329(18) Uani 1 1 d . . .
O32 O 0.2147(2) 0.6712(4) 0.2447(2) 0.0313(18) Uani 1 1 d . . .
O33 O 0.1858(2) 1.0548(5) 0.2937(2) 0.0334(18) Uani 1 1 d . . .
O34 O 0.2967(2) 1.0667(4) 0.1675(2) 0.0329(18) Uani 1 1 d . . .
O35 O 0.3737(2) 0.9596(5) 0.3740(2) 0.0312(18) Uani 1 1 d . . .
O36 O 0.3353(2) 0.8100(5) 0.3605(2) 0.0312(18) Uani 1 1 d . . .
O37 O 0.1919(2) 1.1870(4) 0.1206(2) 0.0319(18) Uani 1 1 d . . .
O38 O 0.3422(3) 0.7790(5) 0.0976(2) 0.039(2) Uani 1 1 d . . .
O39 O 0.2602(2) 0.9168(5) 0.1504(2) 0.0334(18) Uani 1 1 d . . .
O40 O 0.2720(2) 1.2057(5) 0.1141(2) 0.039(2) Uani 1 1 d . . .
O41 O 0.2168(2) 1.2155(5) 0.3138(2) 0.040(2) Uani 1 1 d . . .
O42 O 0.2906(2) 0.9392(5) 0.3825(2) 0.0338(19) Uani 1 1 d . . .
O43 O 0.2350(2) 1.0405(4) 0.0986(2) 0.0323(18) Uani 1 1 d . . .
O44 O 0.2537(2) 0.7771(5) 0.3797(2) 0.040(2) Uani 1 1 d . . .
O45 O 0.4577(2) 0.9824(5) 0.2536(2) 0.0361(19) Uani 1 1 d . . .
O46 O 0.4105(2) 1.0548(5) 0.1231(3) 0.044(2) Uani 1 1 d . . .
O47 O 0.3485(2) 1.0946(5) 0.3282(2) 0.0342(19) Uani 1 1 d . . .
O48 O 0.4245(2) 0.8213(5) 0.3631(2) 0.039(2) Uani 1 1 d . . .
O49 O 0.2157(2) 1.0482(4) 0.1727(2) 0.0278(17) Uani 1 1 d . . .
O50 O 0.3357(2) 1.1886(4) 0.2230(2) 0.0334(18) Uani 1 1 d . . .
O51 O 0.2858(2) 0.9085(5) 0.0744(2) 0.0366(19) Uani 1 1 d . . .
O52 O 0.3686(2) 1.2486(5) 0.3012(3) 0.043(2) Uani 1 1 d . . .
O53 O 0.2864(2) 1.1676(5) 0.2768(2) 0.0324(18) Uani 1 1 d . . .
O54 O 0.2067(2) 1.2736(5) 0.0510(2) 0.043(2) Uani 1 1 d . . .
O55 O 0.1362(2) 0.9094(5) 0.2839(2) 0.0371(19) Uani 1 1 d . . .
O56 O 0.1712(3) 1.1115(5) 0.0478(2) 0.040(2) Uani 1 1 d . . .
O57 O 0.2141(3) 0.9799(5) 0.0258(2) 0.042(2) Uani 1 1 d . . .
O58 O 0.3549(2) 1.1669(5) 0.1493(2) 0.038(2) Uani 1 1 d . . .
O59 O 0.1245(2) 0.9662(5) 0.0209(2) 0.038(2) Uani 1 1 d . . .
O60 O 0.2536(3) 1.1291(5) 0.0404(2) 0.043(2) Uani 1 1 d . . .
O61 O 0.2957(3) 1.0018(5) 0.0058(2) 0.052(2) Uani 1 1 d . . .
O62 O 0.3341(3) 1.0885(5) 0.4088(2) 0.045(2) Uani 1 1 d . . .
N1 N 0.3819(4) 0.7509(11) 0.9853(3) 0.082(5) Uani 1 1 d . . .
N2 N 0.5207(3) 0.7642(6) 0.2836(3) 0.034(2) Uani 1 1 d . E .
N3 N 0.2197(3) 0.5002(5) 0.1503(3) 0.036(2) Uani 1 1 d . . .
N4 N 0.0679(4) 0.1833(10) 0.2549(5) 0.096(5) Uani 1 1 d . . .
N5 N 0.0493(5) 0.7695(10) 0.0740(5) 0.096(5) Uani 1 1 d . . .
N6 N 0.2850(5) 0.2909(9) 0.4378(4) 0.087(5) Uani 1 1 d . . .
N7 N 0.4946(5) 0.7004(10) 0.0677(5) 0.099(5) Uiso 1 1 d . . .
N8 N 0.3413(7) 0.5601(14) 0.3945(7) 0.075(6) Uiso 0.60 1 d P . .
N9 N 0.0527(10) 0.287(2) 0.0208(9) 0.065(8) Uiso 0.40 1 d P . .
C1 C 0.3922(5) 0.6698(10) 1.0011(5) 0.070(4) Uiso 1 1 d . . .
H1A H 0.3811 0.6631 1.0265 0.084 Uiso 1 1 calc R . .
H1B H 0.4245 0.6632 1.0083 0.084 Uiso 1 1 calc R . .
C2 C 0.3728(7) 0.6014(13) 0.9711(6) 0.105(6) Uiso 1 1 d . . .
H2A H 0.3782 0.6144 0.9436 0.126 Uiso 1 1 calc R . .
H2B H 0.3408 0.5980 0.9690 0.126 Uiso 1 1 calc R . .
C3 C 0.3942(7) 0.5185(13) 0.9862(7) 0.108(7) Uiso 1 1 d . . .
H3A H 0.3923 0.5118 1.0153 0.129 Uiso 1 1 calc R . .
H3B H 0.3765 0.4730 0.9706 0.129 Uiso 1 1 calc R . .
C4 C 0.4374(8) 0.5066(16) 0.9838(8) 0.143(9) Uiso 1 1 d . . .
H4A H 0.4459 0.5501 0.9662 0.214 Uiso 1 1 calc R . .
H4B H 0.4406 0.4512 0.9720 0.214 Uiso 1 1 calc R . .
H4C H 0.4562 0.5102 1.0112 0.214 Uiso 1 1 calc R . .
C5 C 0.4070(5) 0.7697(10) 0.9515(5) 0.068(4) Uiso 1 1 d . . .
H5A H 0.3967 0.7303 0.9285 0.081 Uiso 1 1 calc R . .
H5B H 0.3993 0.8272 0.9411 0.081 Uiso 1 1 calc R . .
C6 C 0.4556(4) 0.7634(9) 0.9638(4) 0.057(4) Uiso 1 1 d . . .
H6A H 0.4644 0.7037 0.9638 0.068 Uiso 1 1 calc R . .
H6B H 0.4656 0.7854 0.9920 0.068 Uiso 1 1 calc R . .
C7 C 0.4776(4) 0.8130(9) 0.9347(4) 0.054(3) Uiso 1 1 d . . .
H7A H 0.4681 0.8724 0.9344 0.065 Uiso 1 1 calc R . .
H7B H 0.4676 0.7905 0.9066 0.065 Uiso 1 1 calc R . .
C8 C 0.5278(5) 0.8094(10) 0.9465(5) 0.067(4) Uiso 1 1 d . . .
H8A H 0.5378 0.8260 0.9752 0.101 Uiso 1 1 calc R . .
H8B H 0.5400 0.8478 0.9290 0.101 Uiso 1 1 calc R . .
H8C H 0.5376 0.7520 0.9428 0.101 Uiso 1 1 calc R . .
C9 C 0.3951(5) 0.8124(9) 1.0201(5) 0.066(4) Uiso 1 1 d . . .
H9A H 0.4261 0.8013 1.0335 0.079 Uiso 1 1 calc R . .
H9B H 0.3772 0.8004 1.0406 0.079 Uiso 1 1 calc R . .
C10 C 0.3906(7) 0.9054(13) 1.0097(6) 0.106(7) Uiso 1 1 d . . .
H10A H 0.4070 0.9180 0.9881 0.127 Uiso 1 1 calc R . .
H10B H 0.3593 0.9187 0.9986 0.127 Uiso 1 1 calc R . .
C11 C 0.4066(7) 0.9570(15) 1.0441(7) 0.118(7) Uiso 1 1 d . . .
H11A H 0.3951 0.9366 1.0677 0.141 Uiso 1 1 calc R . .
H11B H 0.3961 1.0152 1.0380 0.141 Uiso 1 1 calc R . .
C12 C 0.4565(7) 0.9566(14) 1.0553(7) 0.120(8) Uiso 1 1 d . . .
H12A H 0.4670 0.8992 1.0621 0.180 Uiso 1 1 calc R . .
H12B H 0.4667 0.9932 1.0790 0.180 Uiso 1 1 calc R . .
H12C H 0.4680 0.9771 1.0321 0.180 Uiso 1 1 calc R . .
C13 C 0.3327(5) 0.7686(12) 0.9660(5) 0.081(5) Uiso 1 1 d . B .
H13A H 0.3237 0.7312 0.9419 0.098 Uiso 1 1 calc R . .
H13B H 0.3303 0.8271 0.9557 0.098 Uiso 1 1 calc R . .
C14 C 0.2990(5) 0.7571(13) 0.9940(6) 0.096(6) Uiso 1 1 d D . .
H14A H 0.2990 0.6967 1.0011 0.116 Uiso 1 1 calc R A 1
H14B H 0.3108 0.7877 1.0198 0.116 Uiso 1 1 calc R A 1
C15 C 0.2502(6) 0.7842(19) 0.9793(6) 0.170(11) Uiso 1 1 d D B 1
H15A H 0.2351 0.7399 0.9607 0.204 Uiso 1 1 calc R B 1
H15B H 0.2497 0.8359 0.9628 0.204 Uiso 1 1 calc R B 1
C16 C 0.2217(5) 0.8016(11) 1.0130(4) 0.009(3) Uiso 0.50 1 d PD B 1
H16A H 0.2228 0.7523 1.0307 0.013 Uiso 0.50 1 calc PR B 1
H16B H 0.1912 0.8128 0.9993 0.013 Uiso 0.50 1 calc PR B 1
H16C H 0.2336 0.8504 1.0296 0.013 Uiso 0.50 1 calc PR B 1
C16' C 0.2213(10) 0.756(2) 1.0041(9) 0.061(8) Uiso 0.50 1 d P C 2
C17 C 0.5214(4) 0.6785(8) 0.3038(4) 0.048(3) Uiso 1 1 d . E .
H17A H 0.5312 0.6362 0.2860 0.058 Uiso 1 1 calc R . .
H17B H 0.5431 0.6795 0.3302 0.058 Uiso 1 1 calc R . .
C18 C 0.4772(4) 0.6518(9) 0.3116(4) 0.056(4) Uiso 1 1 d . . .
H18A H 0.4660 0.6976 0.3265 0.067 Uiso 1 1 calc R D 1
H18B H 0.4565 0.6454 0.2848 0.067 Uiso 1 1 calc R D 1
C19 C 0.4772(8) 0.5746(14) 0.3346(7) 0.118(7) Uiso 1 1 d . E 1
H19A H 0.4941 0.5837 0.3629 0.141 Uiso 1 1 calc R E 1
H19B H 0.4466 0.5613 0.3361 0.141 Uiso 1 1 calc R E 1
C20 C 0.4924(8) 0.5151(16) 0.3202(8) 0.140(9) Uiso 1 1 d . E 1
H20A H 0.4760 0.5056 0.2921 0.210 Uiso 1 1 calc R E 1
H20B H 0.4903 0.4651 0.3368 0.210 Uiso 1 1 calc R E 1
H20C H 0.5232 0.5260 0.3201 0.210 Uiso 1 1 calc R E 1
C20' C 0.4462(14) 0.516(3) 0.3458(13) 0.235(17) Uiso 1 1 d . F 2
C21 C 0.4877(4) 0.7687(8) 0.2424(3) 0.042(3) Uiso 1 1 d . . .
H21A H 0.4870 0.8268 0.2317 0.051 Uiso 1 1 calc R . .
H21B H 0.4580 0.7555 0.2468 0.051 Uiso 1 1 calc R . .
C22 C 0.4988(5) 0.7072(9) 0.2101(4) 0.058(4) Uiso 1 1 d . . .
H22A H 0.5268 0.7240 0.2029 0.070 Uiso 1 1 calc R . .
H22B H 0.5022 0.6495 0.2214 0.070 Uiso 1 1 calc R . .
C23 C 0.4617(6) 0.7096(11) 0.1720(5) 0.080(5) Uiso 1 1 d . . .
H23A H 0.4685 0.6688 0.1518 0.096 Uiso 1 1 calc R . .
H23B H 0.4344 0.6907 0.1797 0.096 Uiso 1 1 calc R . .
C24 C 0.4537(6) 0.7919(12) 0.1520(6) 0.098(6) Uiso 1 1 d . . .
H24A H 0.4397 0.8291 0.1687 0.146 Uiso 1 1 calc R . .
H24B H 0.4344 0.7851 0.1249 0.146 Uiso 1 1 calc R . .
H24C H 0.4816 0.8165 0.1490 0.146 Uiso 1 1 calc R . .
C25 C 0.5058(4) 0.8327(8) 0.3096(4) 0.042(3) Uiso 1 1 d . . .
C26 C 0.5326(5) 0.8452(8) 0.3543(4) 0.060(4) Uiso 1 1 d D . .
C27 C 0.5176(6) 0.9342(10) 0.3664(5) 0.085(5) Uiso 1 1 d D . .
C28 C 0.5314(8) 0.9389(15) 0.4109(5) 0.134(9) Uiso 1 1 d D . .
H28A H 0.5165 0.8951 0.4233 0.201 Uiso 1 1 calc R . .
H28B H 0.5238 0.9941 0.4203 0.201 Uiso 1 1 calc R . .
H28C H 0.5632 0.9306 0.4190 0.201 Uiso 1 1 calc R . .
C29 C 0.5671(4) 0.7782(8) 0.2794(4) 0.049(3) Uiso 1 1 d D . .
H29A H 0.5863 0.7762 0.3071 0.058 Uiso 1 1 calc R G 1
H29B H 0.5755 0.7307 0.2636 0.058 Uiso 1 1 calc R G 1
C30 C 0.5763(6) 0.8571(9) 0.2596(5) 0.092(6) Uiso 1 1 d D H 1
H30A H 0.5992 0.8447 0.2440 0.110 Uiso 1 1 calc R H 1
H30B H 0.5494 0.8723 0.2393 0.110 Uiso 1 1 calc R H 1
C31 C 0.5905(6) 0.9323(10) 0.2846(5) 0.055(5) Uiso 0.70 1 d PD H 1
H31A H 0.6078 0.9145 0.3117 0.066 Uiso 0.70 1 calc PR H 1
H31B H 0.5643 0.9625 0.2892 0.066 Uiso 0.70 1 calc PR H 1
C31' C 0.6152(11) 0.912(2) 0.2619(10) 0.028(8) Uiso 0.30 1 d P I 2
C32 C 0.6181(5) 0.9923(10) 0.2649(5) 0.072(4) Uiso 1 1 d D H 1
H32A H 0.6415 1.0162 0.2861 0.107 Uiso 1 1 calc R H 1
H32B H 0.5994 1.0377 0.2510 0.107 Uiso 1 1 calc R H 1
H32C H 0.6310 0.9616 0.2450 0.107 Uiso 1 1 calc R H 1
C033 C 0.1619(6) 0.7044(12) 0.3210(6) 0.086(5) Uiso 1 1 d . . .
C33 C 0.2363(4) 0.4318(7) 0.1808(3) 0.034(3) Uiso 1 1 d . . .
H33A H 0.2602 0.4020 0.1716 0.041 Uiso 1 1 calc R . .
H33B H 0.2122 0.3909 0.1800 0.041 Uiso 1 1 calc R . .
C34 C 0.2532(4) 0.4579(7) 0.2253(3) 0.035(3) Uiso 1 1 d . . .
H34A H 0.2783 0.4968 0.2273 0.042 Uiso 1 1 calc R . .
H34B H 0.2298 0.4874 0.2355 0.042 Uiso 1 1 calc R . .
C35 C 0.2676(4) 0.3803(7) 0.2511(3) 0.035(3) Uiso 1 1 d . . .
H35A H 0.2426 0.3406 0.2473 0.042 Uiso 1 1 calc R . .
H35B H 0.2914 0.3525 0.2408 0.042 Uiso 1 1 calc R . .
C36 C 0.2833(4) 0.3964(9) 0.2963(4) 0.051(3) Uiso 1 1 d . . .
H36A H 0.3109 0.4281 0.3009 0.076 Uiso 1 1 calc R . .
H36B H 0.2882 0.3427 0.3109 0.076 Uiso 1 1 calc R . .
H36C H 0.2612 0.4289 0.3064 0.076 Uiso 1 1 calc R . .
C37 C 0.2559(4) 0.5626(8) 0.1465(4) 0.042(3) Uiso 1 1 d . . .
H37A H 0.2432 0.6072 0.1269 0.050 Uiso 1 1 calc R . .
H37B H 0.2669 0.5894 0.1735 0.050 Uiso 1 1 calc R . .
C38 C 0.2938(4) 0.5231(8) 0.1325(4) 0.046(3) Uiso 1 1 d . . .
H38A H 0.2832 0.4937 0.1061 0.056 Uiso 1 1 calc R . .
H38B H 0.3084 0.4815 0.1529 0.056 Uiso 1 1 calc R . .
C39 C 0.3264(4) 0.5924(8) 0.1272(4) 0.048(3) Uiso 1 1 d D . .
H39A H 0.3109 0.6347 0.1076 0.057 Uiso 1 1 calc R . .
H39B H 0.3369 0.6207 0.1539 0.057 Uiso 1 1 calc R . .
C40 C 0.3656(4) 0.5605(9) 0.1119(4) 0.055(4) Uiso 1 1 d D . .
H40A H 0.3827 0.5224 0.1323 0.082 Uiso 1 1 calc R . .
H40B H 0.3840 0.6080 0.1075 0.082 Uiso 1 1 calc R . .
H40C H 0.3555 0.5303 0.0861 0.082 Uiso 1 1 calc R . .
C41 C 0.1841(4) 0.5515(7) 0.1640(3) 0.038(3) Uiso 1 1 d . . .
H41A H 0.1972 0.5786 0.1905 0.046 Uiso 1 1 calc R . .
H41B H 0.1747 0.5969 0.1437 0.046 Uiso 1 1 calc R . .
C42 C 0.1438(4) 0.5033(8) 0.1690(4) 0.054(3) Uiso 1 1 d D . .
H42A H 0.1269 0.4851 0.1419 0.065 Uiso 1 1 calc R . .
H42B H 0.1527 0.4526 0.1859 0.065 Uiso 1 1 calc R . .
C43 C 0.1155(4) 0.5582(9) 0.1894(5) 0.073(4) Uiso 1 1 d D . .
H43A H 0.1088 0.6107 0.1735 0.087 Uiso 1 1 calc R . .
H43B H 0.1322 0.5734 0.2171 0.087 Uiso 1 1 calc R . .
C44 C 0.0727(5) 0.5170(10) 0.1932(5) 0.078(5) Uiso 1 1 d D . .
H44A H 0.0541 0.5091 0.1658 0.117 Uiso 1 1 calc R . .
H44B H 0.0576 0.5529 0.2095 0.117 Uiso 1 1 calc R . .
H44C H 0.0789 0.4623 0.2067 0.117 Uiso 1 1 calc R . .
C45 C 0.2008(4) 0.4589(7) 0.1101(3) 0.038(3) Uiso 1 1 d . . .
H45A H 0.1770 0.4209 0.1141 0.045 Uiso 1 1 calc R . .
H45B H 0.2239 0.4235 0.1026 0.045 Uiso 1 1 calc R . .
C46 C 0.1827(5) 0.5156(9) 0.0745(4) 0.061(4) Uiso 1 1 d . . .
H46A H 0.2069 0.5468 0.0665 0.073 Uiso 1 1 calc R . .
H46B H 0.1625 0.5570 0.0826 0.073 Uiso 1 1 calc R . .
C47 C 0.1577(6) 0.4635(10) 0.0375(5) 0.081(5) Uiso 1 1 d D . .
H47A H 0.1786 0.4249 0.0284 0.097 Uiso 1 1 calc R . .
H47B H 0.1351 0.4290 0.0463 0.097 Uiso 1 1 calc R . .
C48 C 0.1361(8) 0.5173(14) 0.0019(6) 0.135(9) Uiso 1 1 d D . .
H48A H 0.1195 0.5622 0.0117 0.203 Uiso 1 1 calc R . .
H48B H 0.1162 0.4828 -0.0182 0.203 Uiso 1 1 calc R . .
H48C H 0.1586 0.5420 -0.0109 0.203 Uiso 1 1 calc R . .
C49 C 0.1118(6) 0.2375(12) 0.2636(6) 0.098(6) Uiso 1 1 d . J .
H49A H 0.1340 0.2056 0.2835 0.117 Uiso 1 1 calc R . .
H49B H 0.1224 0.2397 0.2378 0.117 Uiso 1 1 calc R . .
C50 C 0.1121(7) 0.3221(14) 0.2787(7) 0.112(7) Uiso 1 1 d . . .
H50A H 0.1070 0.3194 0.3068 0.135 Uiso 1 1 calc R J .
H50B H 0.0868 0.3518 0.2616 0.135 Uiso 1 1 calc R . .
C51 C 0.1510(6) 0.3739(13) 0.2799(6) 0.098(6) Uiso 1 1 d . J .
H51A H 0.1763 0.3449 0.2973 0.117 Uiso 1 1 calc R . .
H51B H 0.1564 0.3763 0.2518 0.117 Uiso 1 1 calc R . .
C52 C 0.1502(8) 0.4560(15) 0.2941(7) 0.136(9) Uiso 1 1 d . . .
H52A H 0.1406 0.4559 0.3202 0.204 Uiso 1 1 calc R J .
H52B H 0.1297 0.4895 0.2740 0.204 Uiso 1 1 calc R . .
H52C H 0.1796 0.4804 0.2982 0.204 Uiso 1 1 calc R . .
C53 C 0.0303(6) 0.2299(12) 0.2289(5) 0.083(5) Uiso 1 1 d . J .
H53A H 0.0244 0.2804 0.2441 0.100 Uiso 1 1 calc R . .
H53B H 0.0039 0.1937 0.2249 0.100 Uiso 1 1 calc R . .
C54 C 0.0366(6) 0.2573(13) 0.1874(6) 0.093(6) Uiso 1 1 d . . .
H54A H 0.0409 0.2079 0.1707 0.112 Uiso 1 1 calc R J .
H54B H 0.0626 0.2942 0.1903 0.112 Uiso 1 1 calc R . .
C55 C -0.0066(10) 0.3070(19) 0.1660(9) 0.173(12) Uiso 1 1 d . J .
H55A H -0.0133 0.3528 0.1837 0.208 Uiso 1 1 calc R . .
H55B H -0.0322 0.2690 0.1589 0.208 Uiso 1 1 calc R . .
C56 C 0.0074(15) 0.344(3) 0.1246(14) 0.091(14) Uiso 0.40 1 d P . .
H56A H 0.0339 0.3786 0.1326 0.137 Uiso 0.40 1 calc PR J .
H56B H -0.0165 0.3787 0.1092 0.137 Uiso 0.40 1 calc PR . .
H56C H 0.0132 0.2974 0.1074 0.137 Uiso 0.40 1 calc PR . .
C57 C 0.0754(7) 0.0999(14) 0.2348(8) 0.136(9) Uiso 1 1 d D J .
H57A H 0.0813 0.1123 0.2075 0.163 Uiso 1 1 calc R . .
H57B H 0.1022 0.0740 0.2514 0.163 Uiso 1 1 calc R . .
C58 C 0.0392(7) 0.0356(15) 0.2294(7) 0.148(10) Uiso 1 1 d D . .
H58A H 0.0526 -0.0210 0.2310 0.177 Uiso 1 1 calc R J .
H58B H 0.0244 0.0408 0.2527 0.177 Uiso 1 1 calc R . .
C59 C 0.0063(8) 0.0409(15) 0.1918(7) 0.068(8) Uiso 0.50 1 d PD J .
H59A H 0.0195 0.0485 0.1677 0.082 Uiso 0.50 1 calc PR . .
H59B H -0.0150 0.0867 0.1928 0.082 Uiso 0.50 1 calc PR . .
C60 C -0.0142(11) -0.0434(17) 0.1922(11) 0.092(11) Uiso 0.50 1 d PD . .
H60A H 0.0073 -0.0869 0.1898 0.137 Uiso 0.50 1 calc PR J .
H60B H -0.0395 -0.0479 0.1692 0.137 Uiso 0.50 1 calc PR . .
H60C H -0.0239 -0.0510 0.2180 0.137 Uiso 0.50 1 calc PR . .
C61 C 0.0557(7) 0.1605(12) 0.2957(6) 0.108(7) Uiso 1 1 d D J 1
H61A H 0.0598 0.2111 0.3133 0.129 Uiso 1 1 calc R J 1
H61B H 0.0241 0.1463 0.2900 0.129 Uiso 1 1 calc R J 1
C62' C 0.0896(13) 0.131(3) 0.3315(12) 0.042(10) Uiso 0.30 1 d P K 2
C62 C 0.0807(10) 0.089(2) 0.3198(9) 0.052(12) Uiso 0.30 1 d PD J 1
H62A H 0.0777 0.0375 0.3028 0.063 Uiso 0.30 1 calc PR J 1
H62B H 0.1122 0.1032 0.3281 0.063 Uiso 0.30 1 calc PR J 1
C63 C 0.0621(12) 0.074(3) 0.3571(9) 0.073(11) Uiso 0.40 1 d PD J 1
H63A H 0.0670 0.1238 0.3747 0.110 Uiso 0.40 1 calc PR J 1
H63B H 0.0767 0.0255 0.3722 0.110 Uiso 0.40 1 calc PR J 1
H63C H 0.0306 0.0629 0.3486 0.110 Uiso 0.40 1 calc PR J 1
C65 C 0.0743(7) 0.7780(14) 0.1172(6) 0.110(7) Uiso 1 1 d . . .
H65A H 0.0865 0.8356 0.1203 0.132 Uiso 1 1 calc R . .
H65B H 0.0995 0.7390 0.1208 0.132 Uiso 1 1 calc R . .
C66 C 0.0472(8) 0.7600(17) 0.1604(7) 0.146(10) Uiso 1 1 d . . .
H66A H 0.0215 0.7969 0.1592 0.175 Uiso 1 1 calc R . .
H66B H 0.0387 0.7005 0.1626 0.175 Uiso 1 1 calc R . .
C67 C 0.0894(6) 0.7876(13) 0.1971(5) 0.093(6) Uiso 1 1 d . . .
H67A H 0.1157 0.7521 0.1986 0.111 Uiso 1 1 calc R . .
H67B H 0.0969 0.8480 0.1969 0.111 Uiso 1 1 calc R . .
C68 C 0.0639(12) 0.766(2) 0.2267(11) 0.090(11) Uiso 0.50 1 d P . .
H68A H 0.0327 0.7665 0.2136 0.136 Uiso 0.50 1 calc PR . .
H68B H 0.0695 0.8069 0.2492 0.136 Uiso 0.50 1 calc PR . .
H68C H 0.0722 0.7098 0.2376 0.136 Uiso 0.50 1 calc PR . .
C69 C 0.0835(7) 0.7745(14) 0.0477(6) 0.108(7) Uiso 1 1 d . . .
H69A H 0.1066 0.7324 0.0578 0.130 Uiso 1 1 calc R . .
H69B H 0.0974 0.8306 0.0514 0.130 Uiso 1 1 calc R . .
C70 C 0.0652(9) 0.7593(18) 0.0003(8) 0.154(10) Uiso 1 1 d . . .
H70A H 0.0521 0.7026 -0.0041 0.185 Uiso 1 1 calc R . .
H70B H 0.0421 0.8011 -0.0104 0.185 Uiso 1 1 calc R . .
C071 C 0.1079(10) 0.661(2) 0.3151(10) 0.172(12) Uiso 1 1 d . . .
C71 C 0.1031(9) 0.7676(18) -0.0226(8) 0.158(10) Uiso 1 1 d . . .
H71A H 0.1167 0.8236 -0.0164 0.190 Uiso 1 1 calc R . .
H71B H 0.1256 0.7251 -0.0114 0.190 Uiso 1 1 calc R . .
C72 C 0.0910(19) 0.757(4) -0.0679(17) 0.13(2) Uiso 0.40 1 d P . .
H72A H 0.0599 0.7430 -0.0763 0.196 Uiso 0.40 1 calc PR . .
H72B H 0.1087 0.7126 -0.0762 0.196 Uiso 0.40 1 calc PR . .
H72C H 0.0965 0.8102 -0.0811 0.196 Uiso 0.40 1 calc PR . .
C73 C 0.0122(7) 0.8303(13) 0.0634(7) 0.109(7) Uiso 1 1 d . . .
H73A H -0.0060 0.8264 0.0841 0.131 Uiso 1 1 calc R . .
H73B H -0.0063 0.8151 0.0365 0.131 Uiso 1 1 calc R . .
C74 C 0.0287(7) 0.9221(14) 0.0617(7) 0.116(7) Uiso 1 1 d . . .
H74A H 0.0512 0.9339 0.0869 0.140 Uiso 1 1 calc R . .
H74B H 0.0427 0.9280 0.0380 0.140 Uiso 1 1 calc R . .
C75 C -0.0076(12) 0.985(2) 0.0580(11) 0.086(11) Uiso 0.50 1 d P . .
H75A H -0.0297 0.9772 0.0322 0.103 Uiso 0.50 1 calc PR . .
H75B H -0.0222 0.9809 0.0814 0.103 Uiso 0.50 1 calc PR . .
C76 C 0.011(2) 1.054(4) 0.058(2) 0.21(3) Uiso 0.50 1 d P . .
H76A H -0.0071 1.0974 0.0679 0.313 Uiso 0.50 1 calc PR . .
H76B H 0.0134 1.0681 0.0302 0.313 Uiso 0.50 1 calc PR . .
H76C H 0.0397 1.0520 0.0762 0.313 Uiso 0.50 1 calc PR . .
C77 C 0.0246(7) 0.6851(14) 0.0675(7) 0.121(8) Uiso 1 1 d . . .
H77A H 0.0084 0.6822 0.0386 0.145 Uiso 1 1 calc R . .
H77B H 0.0026 0.6848 0.0849 0.145 Uiso 1 1 calc R . .
C78 C 0.0535(8) 0.6025(15) 0.0773(9) 0.152(10) Uiso 1 1 d D . .
H78A H 0.0753 0.5999 0.0598 0.183 Uiso 1 1 calc R . .
H78B H 0.0694 0.6025 0.1064 0.183 Uiso 1 1 calc R . .
C79 C 0.0228(12) 0.528(2) 0.0690(14) 0.118(15) Uiso 0.50 1 d PD . .
C81 C 0.2596(7) 0.3715(14) 0.4361(7) 0.120(8) Uiso 1 1 d . . .
H81A H 0.2788 0.4135 0.4529 0.144 Uiso 1 1 calc R . .
H81B H 0.2347 0.3614 0.4495 0.144 Uiso 1 1 calc R . .
C82 C 0.2414(9) 0.4107(13) 0.3949(9) 0.062(8) Uiso 0.50 1 d PD . .
H82A H 0.2157 0.3778 0.3806 0.074 Uiso 0.50 1 calc PR . .
H82B H 0.2639 0.4080 0.3781 0.074 Uiso 0.50 1 calc PR . .
C83 C 0.2276(7) 0.5016(14) 0.3981(9) 0.074(9) Uiso 0.50 1 d PD . .
H83A H 0.2516 0.5336 0.4158 0.089 Uiso 0.50 1 calc PR . .
H83B H 0.2210 0.5280 0.3706 0.089 Uiso 0.50 1 calc PR . .
C84 C 0.1882(8) 0.502(2) 0.4159(10) 0.081(10) Uiso 0.50 1 d PD . .
H84A H 0.1709 0.4511 0.4075 0.121 Uiso 0.50 1 calc PR . .
H84B H 0.1703 0.5516 0.4062 0.121 Uiso 0.50 1 calc PR . .
H84C H 0.1971 0.5036 0.4459 0.121 Uiso 0.50 1 calc PR . .
C85 C 0.3016(6) 0.2746(12) 0.4841(5) 0.089(5) Uiso 1 1 d . . .
H85A H 0.2761 0.2780 0.4972 0.107 Uiso 1 1 calc R . .
H85B H 0.3218 0.3207 0.4955 0.107 Uiso 1 1 calc R . .
C86 C 0.3257(9) 0.1889(17) 0.4973(7) 0.172(12) Uiso 1 1 d D . .
H86A H 0.3141 0.1466 0.4759 0.206 Uiso 1 1 calc R . .
H86B H 0.3572 0.1966 0.4973 0.206 Uiso 1 1 calc R . .
C87 C 0.3223(8) 0.1518(15) 0.5396(6) 0.054(7) Uiso 0.50 1 d PD . .
H87A H 0.2929 0.1587 0.5458 0.065 Uiso 0.50 1 calc PR . .
H87B H 0.3321 0.0926 0.5434 0.065 Uiso 0.50 1 calc PR . .
C88 C 0.3543(8) 0.2114(16) 0.5607(8) 0.062(8) Uiso 0.50 1 d PD . .
H88A H 0.3808 0.2082 0.5496 0.093 Uiso 0.50 1 calc PR . .
H88B H 0.3616 0.1980 0.5900 0.093 Uiso 0.50 1 calc PR . .
H88C H 0.3421 0.2682 0.5569 0.093 Uiso 0.50 1 calc PR . .
C89 C 0.3223(5) 0.2988(11) 0.4168(5) 0.087(5) Uiso 1 1 d D . .
H89A H 0.3101 0.3152 0.3880 0.104 Uiso 1 1 calc R . .
H89B H 0.3355 0.2425 0.4162 0.104 Uiso 1 1 calc R . .
C90 C 0.3589(6) 0.3596(16) 0.4341(8) 0.065(8) Uiso 0.50 1 d PD . .
H90A H 0.3468 0.4172 0.4330 0.077 Uiso 0.50 1 calc PR . .
H90B H 0.3710 0.3456 0.4632 0.077 Uiso 0.50 1 calc PR . .
C91 C 0.3953(10) 0.358(3) 0.4112(11) 0.106(13) Uiso 0.50 1 d PD . .
C93 C 0.2556(5) 0.2241(12) 0.4166(6) 0.095(6) Uiso 1 1 d D . .
H93A H 0.2728 0.1716 0.4180 0.114 Uiso 1 1 calc R . .
H93B H 0.2464 0.2397 0.3873 0.114 Uiso 1 1 calc R . .
C94 C 0.2155(7) 0.2059(15) 0.4321(7) 0.058(7) Uiso 0.50 1 d PD . .
H94A H 0.2237 0.1941 0.4619 0.070 Uiso 0.50 1 calc PR . .
H94B H 0.1960 0.2557 0.4280 0.070 Uiso 0.50 1 calc PR . .
C95 C 0.1921(11) 0.1335(14) 0.4107(11) 0.109(14) Uiso 0.50 1 d PD . .
H95A H 0.1938 0.1344 0.3814 0.131 Uiso 0.50 1 calc PR . .
H95B H 0.1609 0.1349 0.4124 0.131 Uiso 0.50 1 calc PR . .
C96 C 0.2134(13) 0.057(2) 0.4306(12) 0.109(14) Uiso 0.50 1 d PD . .
H96A H 0.2396 0.0732 0.4512 0.163 Uiso 0.50 1 calc PR . .
H96B H 0.2219 0.0209 0.4100 0.163 Uiso 0.50 1 calc PR . .
H96C H 0.1929 0.0274 0.4440 0.163 Uiso 0.50 1 calc PR . .
C97 C 0.5223(6) 0.6694(12) 0.0922(6) 0.082(5) Uiso 1 1 d . . .
C98 C 0.5588(6) 0.6314(12) 0.1228(6) 0.090(6) Uiso 1 1 d . . .
C99 C 0.3353(6) 0.5848(12) 0.3617(6) 0.081(5) Uiso 1 1 d . . .
C100 C 0.3329(5) 0.6157(10) 0.3217(5) 0.065(4) Uiso 1 1 d . . .
C101 C 0.0713(10) 0.260(2) 0.0512(10) 0.068(8) Uiso 0.50 1 d P . .
C102 C 0.0948(11) 0.232(2) 0.0863(10) 0.073(9) Uiso 0.50 1 d P . .
N10 N 0.1209(11) 0.168(2) 0.9652(10) 0.105(10) Uiso 0.50 1 d P . .
C103 C 0.1014(11) 0.184(2) 0.9234(11) 0.081(10) Uiso 0.50 1 d P . .
C104 C 0.0837(12) 0.202(2) 0.8898(11) 0.086(11) Uiso 0.50 1 d P . .

loop_
_atom_site_aniso_label
_atom_site_aniso_U_11
_atom_site_aniso_U_22
_atom_site_aniso_U_33
_atom_site_aniso_U_23
_atom_site_aniso_U_13
_atom_site_aniso_U_12
W1 0.0243(2) 0.0241(2) 0.0336(2) -0.00009(19) 0.00498(17) 0.00064(18)
W2 0.0325(2) 0.0208(2) 0.0267(2) -0.00104(18) 0.00325(17) 0.00005(18)
W3 0.0266(2) 0.0270(2) 0.0342(2) -0.00629(19) 0.00559(18) 0.00583(18)
W4 0.0250(2) 0.0258(2) 0.0296(2) 0.00251(18) 0.00382(17) 0.00232(18)
W5 0.0247(2) 0.0189(2) 0.0374(2) 0.00151(18) 0.00734(17) 0.00343(17)
W6 0.02311(19) 0.0288(2) 0.0323(2) 0.00190(19) 0.00982(17) 0.00074(18)
W7 0.0259(2) 0.0196(2) 0.0280(2) 0.00224(17) 0.00584(16) -0.00199(17)
W8 0.0252(2) 0.0185(2) 0.0315(2) 0.00088(17) 0.00831(17) 0.00336(17)
W9 0.0420(2) 0.0232(2) 0.0300(2) 0.00125(18) 0.01583(19) 0.00623(19)
W10 0.02030(19) 0.0212(2) 0.0416(2) 0.00515(19) 0.00852(17) 0.00097(17)
W11 0.0482(3) 0.0360(3) 0.0302(2) 0.0086(2) 0.0164(2) 0.0076(2)
W12 0.0307(2) 0.0269(2) 0.0416(2) 0.0085(2) 0.01803(19) 0.00344(19)
W13 0.0395(2) 0.0307(3) 0.0283(2) 0.0049(2) 0.00302(19) 0.0016(2)
W14 0.0328(2) 0.0298(3) 0.0322(2) -0.00760(19) 0.00137(19) 0.00426(19)
W15 0.0281(2) 0.0328(2) 0.0254(2) 0.00248(19) 0.00700(17) -0.00147(19)
W16 0.0263(2) 0.0211(2) 0.0474(3) -0.0036(2) 0.00337(19) -0.00126(18)
W17 0.0271(2) 0.0194(2) 0.0502(3) 0.0069(2) 0.01156(19) 0.00093(18)
W18 0.0414(2) 0.0268(2) 0.0371(2) 0.0109(2) 0.0116(2) 0.0039(2)
P1 0.023(2) 0.011(2) 0.016(2) 0.0016(18) 0.0106(18) 0.0045(19)
P2 0.016(2) 0.017(3) 0.017(2) -0.0027(19) 0.0061(18) -0.0040(19)
O1 0.029(4) 0.020(4) 0.034(4) -0.004(3) 0.012(3) 0.003(3)
O2 0.026(3) 0.024(4) 0.024(3) -0.001(3) 0.003(3) -0.005(3)
O3 0.024(3) 0.028(4) 0.033(4) 0.001(3) 0.005(3) 0.004(3)
O4 0.033(4) 0.024(4) 0.031(4) 0.002(3) 0.014(3) -0.001(3)
O5 0.026(3) 0.025(4) 0.024(3) 0.003(3) 0.008(3) -0.004(3)
O6 0.041(4) 0.016(4) 0.021(3) 0.005(3) 0.005(3) 0.002(3)
O7 0.027(3) 0.027(4) 0.026(3) 0.003(3) 0.010(3) -0.002(3)
O8 0.033(4) 0.021(4) 0.063(5) 0.008(4) 0.018(4) -0.001(3)
O9 0.018(3) 0.030(4) 0.036(4) -0.002(3) 0.005(3) -0.004(3)
O10 0.033(4) 0.028(4) 0.037(4) 0.006(3) 0.004(3) 0.000(3)
O11 0.033(4) 0.020(4) 0.036(4) -0.001(3) 0.011(3) 0.000(3)
O12 0.034(4) 0.019(4) 0.030(4) 0.002(3) 0.004(3) 0.003(3)
O13 0.038(4) 0.022(4) 0.044(4) 0.008(3) 0.019(3) 0.003(3)
O14 0.039(4) 0.018(4) 0.033(4) 0.010(3) 0.016(3) 0.008(3)
O15 0.032(4) 0.021(4) 0.044(4) -0.001(3) 0.010(3) 0.006(3)
O16 0.023(3) 0.028(4) 0.040(4) 0.005(3) 0.016(3) -0.008(3)
O17 0.042(4) 0.026(4) 0.030(4) 0.001(3) 0.010(3) 0.003(3)
O18 0.029(4) 0.031(4) 0.037(4) 0.004(3) 0.007(3) 0.004(3)
O19 0.047(4) 0.026(4) 0.030(4) 0.000(3) 0.001(3) 0.007(4)
O20 0.041(4) 0.036(5) 0.033(4) -0.009(4) 0.009(3) 0.008(4)
O21 0.019(3) 0.020(4) 0.050(4) 0.001(3) 0.002(3) -0.004(3)
O22 0.024(4) 0.024(4) 0.040(4) -0.004(3) -0.001(3) -0.001(3)
O23 0.020(3) 0.028(4) 0.029(4) 0.007(3) -0.002(3) -0.004(3)
O24 0.027(4) 0.023(4) 0.039(4) -0.003(3) 0.005(3) 0.000(3)
O25 0.030(4) 0.025(4) 0.035(4) 0.002(3) 0.012(3) 0.002(3)
O26 0.032(4) 0.025(4) 0.044(4) 0.002(3) 0.004(3) 0.010(3)
O27 0.042(4) 0.033(4) 0.033(4) 0.010(3) 0.018(3) 0.009(3)
O28 0.024(3) 0.034(4) 0.032(4) -0.006(3) 0.006(3) 0.004(3)
O29 0.029(4) 0.031(4) 0.045(4) 0.006(4) 0.007(3) 0.009(3)
O30 0.034(4) 0.028(4) 0.037(4) -0.006(3) 0.008(3) 0.007(3)
O31 0.045(4) 0.022(4) 0.032(4) 0.003(3) 0.008(3) 0.002(3)
O32 0.036(4) 0.030(4) 0.027(4) -0.001(3) 0.006(3) -0.001(3)
O33 0.035(4) 0.032(4) 0.037(4) -0.003(3) 0.015(3) 0.006(3)
O34 0.037(4) 0.019(4) 0.044(4) 0.008(3) 0.010(3) 0.003(3)
O35 0.024(4) 0.033(4) 0.031(4) -0.007(3) -0.005(3) 0.000(3)
O36 0.029(4) 0.032(4) 0.034(4) 0.002(3) 0.010(3) 0.003(3)
O37 0.028(4) 0.028(4) 0.039(4) 0.007(3) 0.004(3) 0.002(3)
O38 0.053(5) 0.030(4) 0.041(4) 0.001(4) 0.022(4) 0.014(4)
O39 0.031(4) 0.031(4) 0.042(4) 0.006(3) 0.017(3) 0.003(3)
O40 0.032(4) 0.033(5) 0.056(5) 0.015(4) 0.017(4) 0.007(3)
O41 0.038(4) 0.036(5) 0.045(4) -0.004(4) 0.008(4) 0.006(4)
O42 0.041(4) 0.029(4) 0.031(4) -0.004(3) 0.006(3) 0.005(3)
O43 0.043(4) 0.019(4) 0.037(4) -0.002(3) 0.012(3) 0.006(3)
O44 0.032(4) 0.050(5) 0.036(4) 0.008(4) 0.003(3) 0.001(4)
O45 0.026(4) 0.032(4) 0.053(5) 0.010(4) 0.014(3) 0.002(3)
O46 0.037(4) 0.041(5) 0.060(5) 0.021(4) 0.019(4) 0.003(4)
O47 0.029(4) 0.029(4) 0.039(4) -0.003(3) -0.006(3) 0.003(3)
O48 0.030(4) 0.040(5) 0.042(4) 0.002(4) -0.003(3) 0.003(4)
O49 0.026(3) 0.026(4) 0.033(4) 0.002(3) 0.010(3) -0.003(3)
O50 0.034(4) 0.020(4) 0.048(4) 0.007(3) 0.011(3) 0.002(3)
O51 0.044(4) 0.031(4) 0.038(4) 0.002(4) 0.018(3) 0.002(4)
O52 0.038(4) 0.023(4) 0.060(5) -0.001(4) -0.004(4) 0.001(4)
O53 0.027(4) 0.031(4) 0.037(4) 0.003(3) 0.001(3) 0.005(3)
O54 0.039(4) 0.038(5) 0.051(5) 0.013(4) 0.008(4) 0.000(4)
O55 0.028(4) 0.036(5) 0.046(4) 0.008(4) 0.006(3) 0.003(3)
O56 0.050(5) 0.024(4) 0.043(4) 0.005(4) 0.003(4) 0.007(4)
O57 0.053(5) 0.035(5) 0.041(4) 0.004(4) 0.015(4) 0.006(4)
O58 0.031(4) 0.028(4) 0.055(5) 0.014(4) 0.010(4) 0.004(3)
O59 0.040(4) 0.036(5) 0.036(4) 0.006(4) 0.004(3) 0.006(4)
O60 0.050(5) 0.035(5) 0.049(5) 0.016(4) 0.021(4) 0.010(4)
O61 0.075(6) 0.047(5) 0.038(4) 0.017(4) 0.021(4) 0.010(5)
O62 0.045(5) 0.043(5) 0.046(5) -0.009(4) 0.007(4) 0.010(4)
N1 0.055(7) 0.158(14) 0.037(6) -0.016(8) 0.015(5) -0.034(8)
N2 0.019(4) 0.030(5) 0.052(6) -0.015(4) 0.005(4) 0.003(4)
N3 0.047(5) 0.019(5) 0.040(5) 0.005(4) 0.002(4) 0.003(4)
N4 0.077(8) 0.123(13) 0.101(11) 0.018(9) 0.045(8) 0.058(9)
N5 0.090(11) 0.094(12) 0.096(11) -0.006(9) 0.003(9) -0.018(9)
N6 0.106(10) 0.090(10) 0.059(8) -0.014(7) 0.004(7) 0.067(8)

loop_
_atom_type_symbol
_atom_type_description
_atom_type_scat_dispersion_real
_atom_type_scat_dispersion_imag
_atom_type_scat_source
W W -0.8490 6.8722 'International Tables Vol C Tables 4.2.6.8 and 6.1.1.4'
P P 0.1023 0.0942 'International Tables Vol C Tables 4.2.6.8 and 6.1.1.4'
O O 0.0106 0.0060 'International Tables Vol C Tables 4.2.6.8 and 6.1.1.4'
N N 0.0061 0.0033 'International Tables Vol C Tables 4.2.6.8 and 6.1.1.4'
C C 0.0033 0.0016 'International Tables Vol C Tables 4.2.6.8 and 6.1.1.4'
H H 0.0000 0.0000 'International Tables Vol C Tables 4.2.6.8 and 6.1.1.4'

loop_
_geom_angle_atom_site_label_1
_geom_angle_atom_site_label_2
_geom_angle_atom_site_label_3
_geom_angle
O29 W1 O23 102.0(3)
O29 W1 O1 97.3(3)
O23 W1 O1 90.5(3)
O29 W1 O10 98.0(3)
O23 W1 O10 85.0(3)
O1 W1 O10 164.6(3)
O29 W1 O18 98.7(3)
O23 W1 O18 158.9(3)
O1 W1 O18 90.5(3)
O10 W1 O18 88.6(3)
O29 W1 O49 171.2(3)
O23 W1 O49 86.8(3)
O1 W1 O49 81.7(3)
O10 W1 O49 83.3(3)
O18 W1 O49 72.6(3)
O19 W2 O17 100.5(3)
O19 W2 O31 98.5(3)
O17 W2 O31 92.2(3)
O19 W2 O6 96.3(3)
O17 W2 O6 91.5(3)
O31 W2 O6 163.8(3)
O19 W2 O23 102.6(3)
O17 W2 O23 156.9(3)
O31 W2 O23 84.8(3)
O6 W2 O23 85.7(3)
O19 W2 O39 173.1(3)
O17 W2 O39 73.1(3)
O31 W2 O39 84.6(3)
O6 W2 O39 81.4(3)
O23 W2 O39 83.9(3)
O41 W3 O53 103.0(3)
O41 W3 O20 97.1(3)
O53 W3 O20 86.3(3)
O41 W3 O3 98.5(3)
O53 W3 O3 89.5(3)
O20 W3 O3 164.5(3)
O41 W3 O33 99.0(3)
O53 W3 O33 157.9(3)
O20 W3 O33 89.1(3)
O3 W3 O33 89.1(3)
O41 W3 O22 172.0(3)
O53 W3 O22 85.0(3)
O20 W3 O22 82.8(3)
O3 W3 O22 82.0(3)
O33 W3 O22 72.9(3)
O48 W4 O9 102.9(3)
O48 W4 O12 101.8(3)
O9 W4 O12 86.9(3)
O48 W4 O35 100.8(3)
O9 W4 O35 89.3(3)
O12 W4 O35 157.4(3)
O48 W4 O36 99.3(3)
O9 W4 O36 157.8(3)
O12 W4 O36 87.7(3)
O35 W4 O36 87.4(3)
O48 W4 O24 170.7(3)
O9 W4 O24 84.6(3)
O12 W4 O24 83.9(3)
O35 W4 O24 73.6(3)
O36 W4 O24 73.4(3)
O26 W5 O18 98.7(3)
O26 W5 O3 98.5(3)
O18 W5 O3 91.7(3)
O26 W5 O37 97.7(3)
O18 W5 O37 89.9(3)
O3 W5 O37 163.3(3)
O26 W5 O11 103.0(3)
O18 W5 O11 158.1(3)
O3 W5 O11 88.1(3)
O37 W5 O11 84.3(3)
O26 W5 O49 171.9(3)
O18 W5 O49 73.2(3)
O3 W5 O49 82.1(3)
O37 W5 O49 82.4(3)
O11 W5 O49 85.1(3)
O55 W6 O28 99.3(3)
O55 W6 O33 99.9(3)
O28 W6 O33 91.9(3)
O55 W6 O7 102.3(3)
O28 W6 O7 85.5(3)
O33 W6 O7 157.8(3)
O55 W6 O1 96.7(3)
O28 W6 O1 163.1(3)
O33 W6 O1 90.9(3)
O7 W6 O1 85.6(3)
O55 W6 O22 172.4(3)
O28 W6 O22 83.9(3)
O33 W6 O22 73.0(3)
O7 W6 O22 84.8(3)
O1 W6 O22 81.0(3)
O32 W7 O7 102.5(3)
O32 W7 O6 98.7(3)
O7 W7 O6 90.8(3)
O32 W7 O5 96.8(3)
O7 W7 O5 85.8(3)
O6 W7 O5 164.5(3)
O32 W7 O2 99.8(3)
O7 W7 O2 157.3(3)
O6 W7 O2 90.0(3)
O5 W7 O2 87.5(3)
O32 W7 O16 172.7(3)
O7 W7 O16 84.7(3)
O6 W7 O16 81.4(3)
O5 W7 O16 83.1(3)
O2 W7 O16 72.9(3)
O30 W8 O4 98.7(3)
O30 W8 O2 100.0(3)
O4 W8 O2 91.6(3)
O30 W8 O12 98.0(3)
O4 W8 O12 162.6(3)
O2 W8 O12 90.3(3)
O30 W8 O25 102.4(3)
O4 W8 O25 87.4(3)
O2 W8 O25 157.5(3)
O12 W8 O25 84.2(3)
O30 W8 O16 173.3(3)
O4 W8 O16 81.1(3)
O2 W8 O16 73.3(3)
O12 W8 O16 82.8(3)
O25 W8 O16 84.3(3)
O38 W9 O14 102.3(3)
O38 W9 O4 99.9(3)
O14 W9 O4 90.5(3)
O38 W9 O51 96.9(3)
O14 W9 O51 86.2(3)
O4 W9 O51 163.1(3)
O38 W9 O17 100.9(3)
O14 W9 O17 156.4(3)
O4 W9 O17 89.5(3)
O51 W9 O17 87.0(3)
O38 W9 O39 172.5(3)
O14 W9 O39 85.0(3)
O4 W9 O39 81.3(3)
O51 W9 O39 81.9(3)
O17 W9 O39 71.7(3)
O45 W10 O13 99.3(3)
O45 W10 O25 103.8(3)
O13 W10 O25 90.7(3)
O45 W10 O21 100.3(3)
O13 W10 O21 89.6(3)
O25 W10 O21 155.6(3)
O45 W10 O9 99.2(3)
O13 W10 O9 161.5(3)
O25 W10 O9 85.0(3)
O21 W10 O9 87.0(3)
O45 W10 O15 172.3(3)
O13 W10 O15 78.7(3)
O25 W10 O15 83.7(3)
O21 W10 O15 72.4(3)
O9 W10 O15 82.9(3)
O61 W11 O51 102.2(4)
O61 W11 O27 102.9(4)
O51 W11 O27 85.8(3)
O61 W11 O57 100.3(4)
O51 W11 O57 90.3(3)
O27 W11 O57 156.7(3)
O61 W11 O60 100.4(4)
O51 W11 O60 157.3(3)
O27 W11 O60 87.4(3)
O57 W11 O60 87.4(3)
O61 W11 O43 171.3(3)
O51 W11 O43 84.3(3)
O27 W11 O43 83.2(3)
O57 W11 O43 73.5(3)
O60 W11 O43 73.4(3)
O46 W12 O27 100.1(3)
O46 W12 O58 100.7(4)
O27 W12 O58 92.3(3)
O46 W12 O14 104.1(3)
O27 W12 O14 84.9(3)
O58 W12 O14 155.2(3)
O46 W12 O13 99.0(3)
O27 W12 O13 160.3(3)
O58 W12 O13 88.9(3)
O14 W12 O13 85.9(3)
O46 W12 O34 171.5(3)
O27 W12 O34 83.6(3)
O58 W12 O34 71.4(3)
O14 W12 O34 83.8(3)
O13 W12 O34 78.1(3)
O59 W13 O10 103.3(3)
O59 W13 O57 100.3(4)
O10 W13 O57 156.3(3)
O59 W13 O56 100.4(3)
O10 W13 O56 89.7(3)
O57 W13 O56 88.6(3)
O59 W13 O31 102.6(3)
O10 W13 O31 85.0(3)
O57 W13 O31 87.3(3)
O56 W13 O31 157.0(3)
O59 W13 O43 171.6(3)
O10 W13 O43 83.2(3)
O57 W13 O43 73.6(3)
O56 W13 O43 74.1(3)
O31 W13 O43 83.1(3)
O62 W14 O42 100.9(4)
O62 W14 O20 101.9(3)
O42 W14 O20 90.2(3)
O62 W14 O47 102.1(4)
O42 W14 O47 157.0(3)
O20 W14 O47 85.2(3)
O62 W14 O35 99.5(3)
O42 W14 O35 89.1(3)
O20 W14 O35 158.4(3)
O47 W14 O35 87.1(3)
O62 W14 O24 171.8(3)
O42 W14 O24 74.6(3)
O20 W14 O24 85.2(3)
O47 W14 O24 82.6(3)
O35 W14 O24 73.8(3)
O44 W15 O5 102.3(3)
O44 W15 O36 101.0(3)
O5 W15 O36 89.9(3)
O44 W15 O28 101.9(3)
O5 W15 O28 86.6(3)
O36 W15 O28 157.0(3)
O44 W15 O42 100.4(3)
O5 W15 O42 157.2(3)
O36 W15 O42 87.8(3)
O28 W15 O42 86.7(3)
O44 W15 O24 171.9(3)
O5 W15 O24 84.1(3)
O36 W15 O24 73.9(3)
O28 W15 O24 83.1(3)
O42 W15 O24 73.5(3)
O52 W16 O47 98.7(4)
O52 W16 O53 103.2(3)
O47 W16 O53 85.5(3)
O52 W16 O21 100.9(3)
O47 W16 O21 90.4(3)
O53 W16 O21 155.9(3)
O52 W16 O50 99.1(3)
O47 W16 O50 161.8(3)
O53 W16 O50 86.9(3)
O21 W16 O50 89.9(3)
O52 W16 O15 172.2(3)
O47 W16 O15 83.6(3)
O53 W16 O15 84.4(3)
O21 W16 O15 71.6(3)
O50 W16 O15 79.2(3)
O8 W17 O11 102.9(3)
O8 W17 O50 98.8(3)
O11 W17 O50 89.4(3)
O8 W17 O40 99.0(3)
O11 W17 O40 85.6(3)
O50 W17 O40 162.2(3)
O8 W17 O58 100.4(3)
O11 W17 O58 156.6(3)
O50 W17 O58 89.3(3)
O40 W17 O58 88.6(3)
O8 W17 O34 173.5(3)
O11 W17 O34 83.6(3)
O50 W17 O34 80.2(3)
O40 W17 O34 82.3(3)
O58 W17 O34 73.2(3)
O54 W18 O40 102.5(3)
O54 W18 O37 102.7(4)
O40 W18 O37 85.4(3)
O54 W18 O60 100.6(4)
O40 W18 O60 90.2(3)
O37 W18 O60 156.8(3)
O54 W18 O56 100.3(3)
O40 W18 O56 157.2(3)
O37 W18 O56 88.0(3)
O60 W18 O56 87.2(3)
O54 W18 O43 170.9(3)
O40 W18 O43 84.3(3)
O37 W18 O43 83.8(3)
O60 W18 O43 73.1(3)
O56 W18 O43 73.2(3)
O34 P1 O39 111.3(4)
O34 P1 O49 107.0(4)
O39 P1 O49 112.2(4)
O34 P1 O43 112.0(5)
O39 P1 O43 106.0(4)
O49 P1 O43 108.4(4)
O15 P2 O16 107.3(4)
O15 P2 O22 110.5(5)
O16 P2 O22 112.8(4)
O15 P2 O24 111.6(4)
O16 P2 O24 108.8(4)
O22 P2 O24 105.9(4)
W1 O1 W6 163.3(4)
W8 O2 W7 122.5(4)
W5 O3 W3 161.8(4)
W8 O4 W9 162.7(4)
W15 O5 W7 151.6(4)
W7 O6 W2 163.1(4)
W7 O7 W6 152.9(4)
W4 O9 W10 152.0(4)
W13 O10 W1 153.6(4)
W17 O11 W5 151.9(4)
W4 O12 W8 152.7(4)
W10 O13 W12 163.7(4)
W9 O14 W12 152.5(4)
P2 O15 W10 124.9(4)
P2 O15 W16 120.9(4)
W10 O15 W16 90.0(2)
P2 O16 W7 124.1(4)
P2 O16 W8 125.7(4)
W7 O16 W8 91.3(2)
W2 O17 W9 123.6(4)
W5 O18 W1 121.8(4)
W14 O20 W3 151.3(4)
W16 O21 W10 125.9(3)
P2 O22 W3 127.1(4)
P2 O22 W6 124.7(4)
W3 O22 W6 92.4(3)
W1 O23 W2 151.9(4)
P2 O24 W14 124.7(4)
P2 O24 W15 124.5(4)
W14 O24 W15 91.8(3)
P2 O24 W4 122.8(4)
W14 O24 W4 91.8(2)
W15 O24 W4 91.7(2)
W10 O25 W8 153.4(4)
W12 O27 W11 153.9(4)
W6 O28 W15 151.5(4)
W2 O31 W13 152.3(4)
W6 O33 W3 121.7(4)
P1 O34 W17 126.2(4)
P1 O34 W12 121.1(4)
W17 O34 W12 89.1(2)
W4 O35 W14 120.8(3)
W15 O36 W4 121.0(4)
W18 O37 W5 153.5(4)
P1 O39 W2 125.6(4)
P1 O39 W9 125.7(4)
W2 O39 W9 91.6(3)
W18 O40 W17 153.3(4)
W14 O42 W15 120.2(4)
P1 O43 W11 124.7(4)
P1 O43 W13 125.8(4)
W11 O43 W13 91.7(2)
P1 O43 W18 121.9(4)
W11 O43 W18 91.7(3)
W13 O43 W18 91.2(2)
W16 O47 W14 154.1(4)
P1 O49 W1 123.8(4)
P1 O49 W5 126.3(4)
W1 O49 W5 92.5(2)
W17 O50 W16 163.1(4)
W11 O51 W9 151.4(4)
W16 O53 W3 151.7(4)
W13 O56 W18 121.5(4)
W13 O57 W11 121.1(4)
W12 O58 W17 126.1(4)
W18 O60 W11 121.8(4)
C1 N1 C9 107.7(11)
C1 N1 C5 110.1(14)
C9 N1 C5 110.1(12)
C1 N1 C13 116.5(13)
C9 N1 C13 106.4(13)
C5 N1 C13 105.9(11)
C29 N2 C17 104.7(8)
C29 N2 C25 111.5(9)
C17 N2 C25 111.4(9)
C29 N2 C21 112.6(9)
C17 N2 C21 112.5(9)
C25 N2 C21 104.4(8)
C45 N3 C33 107.5(8)
C45 N3 C41 109.4(8)
C33 N3 C41 110.5(9)
C45 N3 C37 111.5(9)
C33 N3 C37 111.9(8)
C41 N3 C37 106.1(8)
C53 N4 C57 110.6(15)
C53 N4 C61 108.5(13)
C57 N4 C61 105.9(16)
C53 N4 C49 112.0(15)
C57 N4 C49 110.1(13)
C61 N4 C49 109.5(14)
C65 N5 C73 112.7(17)
C65 N5 C69 105.6(15)
C73 N5 C69 115.7(16)
C65 N5 C77 110.9(16)
C73 N5 C77 101.1(15)
C69 N5 C77 110.9(16)
C93 N6 C89 107.7(12)
C93 N6 C81 109.0(14)
C89 N6 C81 111.8(16)
C93 N6 C85 113.4(15)
C89 N6 C85 111.1(13)
C81 N6 C85 103.8(13)
N1 C1 C2 112.7(14)
C1 C2 C3 108.8(16)
C4 C3 C2 118(2)
C6 C5 N1 115.8(12)
C5 C6 C7 111.2(12)
C6 C7 C8 113.1(11)
N1 C9 C10 117.2(14)
C11 C10 C9 112.3(18)
C10 C11 C12 111(2)
N1 C13 C14 117.5(13)
C15 C14 C13 121.2(16)
C14 C15 C16 118.7(16)
C18 C17 N2 113.6(10)
C19 C18 C17 115.7(14)
C20 C19 C18 114(2)
N2 C21 C22 112.8(9)
C23 C22 C21 108.7(12)
C24 C23 C22 115.3(15)
N2 C25 C26 117.9(10)
C25 C26 C27 103.5(10)
C28 C27 C26 105.6(15)
C30 C29 N2 116.9(12)
C31 C30 C29 120.0(14)
C30 C31 C32 113.1(14)
N3 C33 C34 117.4(9)
C35 C34 C33 109.3(9)
C36 C35 C34 115.0(10)
C38 C37 N3 113.6(10)
C37 C38 C39 108.8(10)
C40 C39 C38 113.7(11)
C42 C41 N3 116.1(10)
C43 C42 C41 109.9(11)
C42 C43 C44 113.6(12)
N3 C45 C46 117.0(10)
C45 C46 C47 110.4(12)
C48 C47 C46 112.8(15)
C50 C49 N4 120.8(17)
C49 C50 C51 119(2)
C52 C51 C50 118(2)
N4 C53 C54 115.8(15)
C53 C54 C55 106.9(18)
C54 C55 C56 102(2)
C58 C57 N4 117(2)
C59 C58 C57 116(2)
C58 C59 C60 100(2)
C62 C61 N4 116.9(18)
C63 C62 C61 108(2)
N5 C65 C66 120.7(16)
C67 C66 C65 96.5(16)
C68 C67 C66 89(2)
N5 C69 C70 114.9(18)
C71 C70 C69 109(2)
C72 C71 C70 116(3)
N5 C73 C74 111.9(17)
C75 C74 C73 113(2)
C76 C75 C74 105(4)
N5 C77 C78 116.6(18)
C79 C78 C77 107(2)
N6 C81 C82 118.6(18)
C81 C82 C83 113(2)
C84 C83 C82 108(2)
N6 C85 C86 117.4(15)
C87 C86 C85 117(2)
C88 C87 C86 91.1(19)
N6 C89 C90 118.6(16)
C91 C90 C89 113(2)
N6 C93 C94 117.1(16)
C95 C94 C93 110(2)
C94 C95 C96 107(3)
N7 C97 C98 178(2)
N8 C99 C100 174(2)
N9 C101 C102 176(4)
C104 C103 N10 175(4)

loop_
_geom_bond_atom_site_label_1
_geom_bond_atom_site_label_2
_geom_bond_distance
W1 O29 1.699(7)
W1 O23 1.882(7)
W1 O1 1.888(7)
W1 O10 1.932(7)
W1 O18 1.944(7)
W1 O49 2.322(6)
W2 O19 1.713(7)
W2 O17 1.887(7)
W2 O31 1.907(7)
W2 O6 1.927(6)
W2 O23 1.948(7)
W2 O39 2.341(7)
W3 O41 1.704(8)
W3 O53 1.908(7)
W3 O20 1.916(7)
W3 O3 1.921(6)
W3 O33 1.930(7)
W3 O22 2.321(7)
W4 O48 1.698(7)
W4 O9 1.881(7)
W4 O12 1.889(7)
W4 O35 1.913(7)
W4 O36 1.939(7)
W4 O24 2.340(7)
W5 O26 1.718(7)
W5 O18 1.898(7)
W5 O3 1.906(7)
W5 O37 1.915(7)
W5 O11 1.945(7)
W5 O49 2.328(7)
W6 O55 1.695(7)
W6 O28 1.907(7)
W6 O33 1.913(7)
W6 O7 1.934(7)
W6 O1 1.934(7)
W6 O22 2.330(7)
W7 O32 1.706(7)
W7 O7 1.883(7)
W7 O6 1.892(6)
W7 O5 1.936(6)
W7 O2 1.937(7)
W7 O16 2.354(7)
W8 O30 1.706(7)
W8 O4 1.898(7)
W8 O2 1.906(7)
W8 O12 1.927(7)
W8 O25 1.942(7)
W8 O16 2.357(7)
W9 O38 1.699(7)
W9 O14 1.884(7)
W9 O4 1.903(7)
W9 O51 1.921(7)
W9 O17 1.938(7)
W9 O39 2.364(7)
W10 O45 1.695(7)
W10 O13 1.870(7)
W10 O25 1.884(7)
W10 O21 1.932(7)
W10 O9 1.940(7)
W10 O15 2.390(7)
W11 O61 1.703(9)
W11 O51 1.898(7)
W11 O27 1.922(7)
W11 O57 1.931(8)
W11 O60 1.937(8)
W11 O43 2.329(7)
W12 O46 1.686(8)
W12 O27 1.884(7)
W12 O58 1.898(8)
W12 O14 1.931(7)
W12 O13 1.943(7)
W12 O34 2.469(7)
W13 O59 1.699(7)
W13 O10 1.881(8)
W13 O57 1.915(8)
W13 O56 1.916(7)
W13 O31 1.925(7)
W13 O43 2.337(7)
W14 O62 1.702(8)
W14 O42 1.907(8)
W14 O20 1.909(7)
W14 O47 1.925(8)
W14 O35 1.931(7)
W14 O24 2.316(7)
W15 O44 1.721(8)
W15 O5 1.896(6)
W15 O36 1.916(7)
W15 O28 1.923(7)
W15 O42 1.945(7)
W15 O24 2.336(7)
W16 O52 1.707(7)
W16 O47 1.890(7)
W16 O53 1.901(7)
W16 O21 1.905(7)
W16 O50 1.921(7)
W16 O15 2.441(7)
W17 O8 1.708(7)
W17 O11 1.882(7)
W17 O50 1.900(7)
W17 O40 1.912(8)
W17 O58 1.919(8)
W17 O34 2.380(7)
W18 O54 1.713(8)
W18 O40 1.893(7)
W18 O37 1.904(7)
W18 O60 1.911(8)
W18 O56 1.932(8)
W18 O43 2.360(7)
P1 O34 1.587(8)
P1 O39 1.626(9)
P1 O49 1.633(8)
P1 O43 1.664(8)
P2 O15 1.612(9)
P2 O16 1.622(9)
P2 O22 1.630(8)
P2 O24 1.682(8)
N1 C1 1.41(2)
N1 C9 1.510(19)
N1 C5 1.538(19)
N1 C13 1.558(19)
N2 C29 1.503(14)
N2 C17 1.519(15)
N2 C25 1.529(15)
N2 C21 1.535(14)
N3 C45 1.499(14)
N3 C33 1.506(13)
N3 C41 1.527(14)
N3 C37 1.531(15)
N4 C53 1.50(2)
N4 C57 1.53(3)
N4 C61 1.54(2)
N4 C49 1.59(2)
N5 C65 1.49(2)
N5 C73 1.49(2)
N5 C69 1.52(3)
N5 C77 1.54(2)
N6 C93 1.48(2)
N6 C89 1.49(2)
N6 C81 1.51(2)
N6 C85 1.55(2)
N7 C97 1.16(2)
N8 C99 1.14(3)
N9 C101 1.14(4)
C1 C2 1.51(2)
C2 C3 1.52(3)
C3 C4 1.38(3)
C5 C6 1.488(19)
C6 C7 1.526(19)
C7 C8 1.533(18)
C9 C10 1.52(2)
C10 C11 1.41(3)
C11 C12 1.52(3)
C13 C14 1.56(2)
C14 C15 1.559(16)
C15 C16 1.603(17)
C17 C18 1.519(18)
C18 C19 1.45(2)
C19 C20 1.20(3)
C21 C22 1.554(18)
C22 C23 1.526(19)
C23 C24 1.47(2)
C25 C26 1.560(17)
C26 C27 1.572(15)
C27 C28 1.459(16)
C29 C30 1.477(14)
C30 C31 1.473(15)
C31 C32 1.529(15)
C033 C071 1.79(3)
C33 C34 1.525(14)
C34 C35 1.518(15)
C35 C36 1.506(15)
C37 C38 1.503(17)
C38 C39 1.537(17)
C39 C40 1.512(13)
C41 C42 1.516(17)
C42 C43 1.506(14)
C43 C44 1.517(14)
C45 C46 1.505(17)
C46 C47 1.55(2)
C47 C48 1.501(16)
C49 C50 1.44(3)
C50 C51 1.46(3)
C51 C52 1.39(3)
C53 C54 1.51(2)
C54 C55 1.59(3)
C55 C56 1.65(5)
C57 C58 1.507(17)
C58 C59 1.443(17)
C59 C60 1.488(18)
C61 C62 1.513(18)
C62 C63 1.501(19)
C65 C66 1.85(3)
C66 C67 1.65(3)
C67 C68 1.44(4)
C69 C70 1.58(3)
C70 C71 1.55(3)
C71 C72 1.49(6)
C73 C74 1.55(3)
C74 C75 1.50(4)
C75 C76 1.23(7)
C77 C78 1.59(3)
C78 C79 1.510(19)
C81 C82 1.51(3)
C82 C83 1.520(18)
C83 C84 1.481(18)
C85 C86 1.58(3)
C86 C87 1.558(18)
C87 C88 1.448(18)
C89 C90 1.515(17)
C90 C91 1.502(19)
C93 C94 1.485(17)
C94 C95 1.467(18)
C95 C96 1.471(19)
C97 C98 1.49(2)
C99 C100 1.41(2)
C101 C102 1.32(4)
N10 C103 1.42(4)
C103 C104 1.18(4)
